data_4507207
loop_
_publ_author_name
'Di Nicola, Corrado'
'Forlin, Enrico'
'Garau, Federica'
'Gazzano, Massimo'
'Lanza, Arianna'
'Monari, Magda'
'Nestola, Fabrizio'
'Pandolfo, Luciano'
'Pettinari, Claudio'
'Zorzi, Alberto'
'Zorzi, Federico'

_publ_section_title
;
 Coordination Polymers Based on the Trinuclear Triangular Secondary
 Building Unit [Cu3(\m3-OH)(\m-pz)3]2+(pz = pyrazolate) and Succinate
 Anion
;
_journal_issue 1
_journal_name_full 'Crystal Growth &amp; Design'
_journal_page_first 126
_journal_paper_doi 10.1021/cg3012712
_journal_volume 13
_journal_year 2013
_chemical_formula_sum 'C14 H18 Cu3 N6 O8'
_chemical_formula_weight 588.96
_chemical_name_systematic
;
 ?
;
_space_group_IT_number 148
_symmetry_cell_setting trigonal
_symmetry_space_group_name_Hall '-R 3'
_symmetry_space_group_name_H-M 'R -3 :H'
_atom_sites_solution_hydrogens geom
_atom_sites_solution_primary direct
_atom_sites_solution_secondary difmap
_audit_creation_method SHELXL-97
_cell_angle_alpha 90.00
_cell_angle_beta 90.00
_cell_angle_gamma 120.00
_cell_formula_units_Z 18
_cell_length_a 26.795(5)
_cell_length_b 26.795(5)
_cell_length_c 19.751(4)
_cell_measurement_reflns_used 9952
_cell_measurement_temperature 100(2)
_cell_measurement_theta_max 25.62
_cell_measurement_theta_min 2.24
_cell_volume 12281(4)
_computing_cell_refinement 'Bruker SAINT'
_computing_data_collection 'Bruker APEX2'
_computing_data_reduction 'Bruker SAINT'
_computing_molecular_graphics 'Bruker SHELXTL'
_computing_publication_material 'Bruker SHELXTL'
_computing_structure_refinement 'SHELXL-97 (Sheldrick, 2008)'
_computing_structure_solution 'SHELXS-97 (Sheldrick, 2008)'
_diffrn_ambient_temperature 100(2)
_diffrn_measured_fraction_theta_full 0.996
_diffrn_measured_fraction_theta_max 0.996
_diffrn_measurement_device_type 'Bruker APEX-II CCD'
_diffrn_measurement_method '\f and \w scans'
_diffrn_radiation_monochromator graphite
_diffrn_radiation_source 'fine-focus sealed tube'
_diffrn_radiation_type MoK\a
_diffrn_radiation_wavelength 0.71073
_diffrn_reflns_av_R_equivalents 0.0395
_diffrn_reflns_av_sigmaI/netI 0.0230
_diffrn_reflns_limit_h_max 31
_diffrn_reflns_limit_h_min -31
_diffrn_reflns_limit_k_max 31
_diffrn_reflns_limit_k_min -31
_diffrn_reflns_limit_l_max 23
_diffrn_reflns_limit_l_min -23
_diffrn_reflns_number 37053
_diffrn_reflns_theta_full 25.00
_diffrn_reflns_theta_max 25.00
_diffrn_reflns_theta_min 1.35
_exptl_absorpt_coefficient_mu 2.358
_exptl_absorpt_correction_T_max 0.607
_exptl_absorpt_correction_T_min 0.546
_exptl_absorpt_correction_type empirical
_exptl_absorpt_process_details SADABS
_exptl_crystal_colour dark-blue
_exptl_crystal_density_diffrn 1.433
_exptl_crystal_density_method 'not measured'
_exptl_crystal_description prism
_exptl_crystal_F_000 5310
_exptl_crystal_size_max 0.35
_exptl_crystal_size_mid 0.25
_exptl_crystal_size_min 0.25
_refine_diff_density_max 1.986
_refine_diff_density_min -1.638
_refine_diff_density_rms 0.181
_refine_ls_extinction_method none
_refine_ls_goodness_of_fit_ref 1.082
_refine_ls_hydrogen_treatment mixed
_refine_ls_matrix_type full
_refine_ls_number_parameters 293
_refine_ls_number_reflns 4784
_refine_ls_number_restraints 3
_refine_ls_restrained_S_all 1.082
_refine_ls_R_factor_all 0.1032
_refine_ls_R_factor_gt 0.0778
_refine_ls_shift/su_max 0.003
_refine_ls_shift/su_mean 0.000
_refine_ls_structure_factor_coef Fsqd
_refine_ls_weighting_details 'calc w=1/[\s^2^(Fo^2^)+(0.1542P)^2^+176.7465P] where P=(Fo^2^+2Fc^2^)/3'
_refine_ls_weighting_scheme calc
_refine_ls_wR_factor_gt 0.2227
_refine_ls_wR_factor_ref 0.2617
_reflns_number_gt 3572
_reflns_number_total 4784
_reflns_threshold_expression >2\s(I)
_cod_data_source_file cg3012712_si_006.cif
_cod_data_source_block cmp3
_cod_depositor_comments
;
The following automatic conversions were performed:

'_symmetry_cell_setting' value 'Trigonal' changed to 'trigonal'
according to /home/saulius/struct/CIF-dictionaries/cif_core.dic
dictionary named 'cif_core.dic' version 2.4.2 from 2011-04-26.

Automatic conversion script
Id: cif_fix_values 1891 2012-01-12 08:04:46Z andrius 
;
_cod_original_sg_symbol_H-M 'R-3   '
_cod_database_code 4507207

loop_
_symmetry_equiv_pos_as_xyz
'x, y, z'
'-y, x-y, z'
'-x+y, -x, z'
'x+2/3, y+1/3, z+1/3'
'-y+2/3, x-y+1/3, z+1/3'
'-x+y+2/3, -x+1/3, z+1/3'
'x+1/3, y+2/3, z+2/3'
'-y+1/3, x-y+2/3, z+2/3'
'-x+y+1/3, -x+2/3, z+2/3'
'-x, -y, -z'
'y, -x+y, -z'
'x-y, x, -z'
'-x+2/3, -y+1/3, -z+1/3'
'y+2/3, -x+y+1/3, -z+1/3'
'x-y+2/3, x+1/3, -z+1/3'
'-x+1/3, -y+2/3, -z+2/3'
'y+1/3, -x+y+2/3, -z+2/3'
'x-y+1/3, x+2/3, -z+2/3'

loop_
_atom_site_label
_atom_site_type_symbol
_atom_site_fract_x
_atom_site_fract_y
_atom_site_fract_z
_atom_site_U_iso_or_equiv
_atom_site_adp_type
_atom_site_occupancy
_atom_site_symmetry_multiplicity
_atom_site_calc_flag
_atom_site_refinement_flags
_atom_site_disorder_assembly
_atom_site_disorder_group
Cu1 Cu 0.19814(4) 0.98106(4) 0.36716(5) 0.0484(3) Uani 1 1 d D . .
Cu2 Cu 0.13816(4) 0.88059(4) 0.49052(5) 0.0414(3) Uani 1 1 d D . .
Cu3 Cu 0.27411(5) 0.92404(6) 0.43813(7) 0.0654(4) Uani 1 1 d D . .
O2 O 0.2006(3) 1.0517(2) 0.3297(3) 0.0551(15) Uani 1 1 d . . .
O3 O 0.2308(2) 1.0829(2) 0.4332(3) 0.0467(13) Uani 1 1 d . . .
O4 O 0.2480(4) 1.2374(3) 0.2257(4) 0.088(2) Uani 1 1 d . . .
O5 O 0.1894(4) 1.2325(3) 0.3069(3) 0.074(2) Uani 1 1 d . . .
N1 N 0.1192(3) 0.9516(3) 0.3961(3) 0.0426(15) Uani 1 1 d . . .
N2 N 0.0972(3) 0.9155(2) 0.4502(3) 0.0393(14) Uani 1 1 d . . .
N3 N 0.1852(3) 0.8527(3) 0.5319(4) 0.0554(18) Uani 1 1 d . . .
N4 N 0.2402(3) 0.8700(4) 0.5112(4) 0.063(2) Uani 1 1 d . . .
N5 N 0.3101(4) 0.9881(4) 0.3770(5) 0.073(3) Uani 1 1 d . . .
N6 N 0.2798(4) 1.0088(3) 0.3469(4) 0.067(3) Uani 1 1 d . . .
C1 C 0.0792(4) 0.9644(3) 0.3755(5) 0.052(2) Uani 1 1 d . . .
H1 H 0.0837 0.9891 0.3387 0.062 Uiso 1 1 calc R . .
C2 C 0.0303(4) 0.9363(4) 0.4156(5) 0.051(2) Uani 1 1 d . . .
H2 H -0.0044 0.9375 0.4119 0.061 Uiso 1 1 calc R . .
C3 C 0.0436(3) 0.9060(3) 0.4625(4) 0.0451(19) Uani 1 1 d . . .
H3 H 0.0188 0.8824 0.4976 0.054 Uiso 1 1 calc R . .
C4 C 0.1725(5) 0.8135(5) 0.5814(6) 0.074(3) Uani 1 1 d . . .
H4 H 0.1368 0.7942 0.6048 0.089 Uiso 1 1 calc R . .
C5 C 0.2182(6) 0.8054(6) 0.5932(8) 0.094(4) Uani 1 1 d . . .
H5 H 0.2210 0.7809 0.6257 0.112 Uiso 1 1 calc R . .
C6 C 0.2600(5) 0.8417(6) 0.5463(7) 0.079(3) Uani 1 1 d . . .
H6 H 0.2969 0.8453 0.5407 0.095 Uiso 1 1 calc R . .
C7 C 0.3652(5) 1.0195(6) 0.3561(9) 0.104(5) Uani 1 1 d . . .
H7 H 0.3959 1.0137 0.3697 0.125 Uiso 1 1 calc R . .
C8 C 0.3698(5) 1.0608(5) 0.3125(10) 0.118(7) Uani 1 1 d . . .
H8 H 0.4038 1.0892 0.2906 0.141 Uiso 1 1 calc R . .
C9 C 0.3157(6) 1.0531(5) 0.3065(8) 0.097(5) Uani 1 1 d . . .
H9 H 0.3051 1.0751 0.2786 0.116 Uiso 1 1 calc R . .
C10 C 0.2161(3) 1.0901(3) 0.3746(4) 0.0453(19) Uani 1 1 d . . .
C11 C 0.2184(4) 1.1461(3) 0.3572(4) 0.0491(19) Uani 1 1 d . . .
H11A H 0.1949 1.1527 0.3909 0.059 Uiso 1 1 calc R . .
H11B H 0.2587 1.1777 0.3625 0.059 Uiso 1 1 calc R . .
C12 C 0.1988(10) 1.1507(6) 0.2899(7) 0.126(7) Uani 1 1 d . . .
H12A H 0.1566 1.1243 0.2868 0.151 Uiso 1 1 calc R . .
H12B H 0.2175 1.1383 0.2559 0.151 Uiso 1 1 calc R . .
C13 C 0.2119(6) 1.2102(5) 0.2736(5) 0.078(3) Uani 1 1 d . . .
O1 O 0.1978(2) 0.9164(2) 0.4181(3) 0.0520(14) Uani 1 1 d . . .
H111 H 0.1821(9) 0.8856(9) 0.3827(10) 0.062 Uiso 1 1 d D . .
O6 O 0.0829(3) 0.7938(3) 0.4276(3) 0.0623(16) Uani 1 1 d . . .
C14 C 0.0383(6) 0.7463(5) 0.4620(6) 0.087(4) Uani 1 1 d . . .
H14A H 0.0189 0.7136 0.4308 0.130 Uiso 1 1 calc R . .
H14B H 0.0103 0.7566 0.4792 0.130 Uiso 1 1 calc R . .
H14C H 0.0545 0.7355 0.5000 0.130 Uiso 1 1 calc R . .
O3W O 0.046(3) 0.940(2) 0.188(3) 0.28(3) Uani 0.45 1 d P . .
O1W O 0.1617(5) 0.8956(17) 0.2838(10) 0.34(3) Uani 0.85(3) 1 d P A 1
O2W O 0.158(3) 0.9455(15) 0.240(2) 0.067(19) Uani 0.15(3) 1 d P A 2

loop_
_atom_site_aniso_label
_atom_site_aniso_U_11
_atom_site_aniso_U_22
_atom_site_aniso_U_33
_atom_site_aniso_U_23
_atom_site_aniso_U_13
_atom_site_aniso_U_12
Cu1 0.0505(6) 0.0359(5) 0.0512(6) -0.0019(4) 0.0160(4) 0.0158(4)
Cu2 0.0391(5) 0.0352(5) 0.0513(6) -0.0020(4) 0.0042(4) 0.0195(4)
Cu3 0.0446(6) 0.0775(8) 0.0771(9) -0.0227(6) 0.0045(5) 0.0327(6)
O2 0.071(4) 0.034(3) 0.047(3) 0.000(2) 0.009(3) 0.015(3)
O3 0.052(3) 0.040(3) 0.050(3) -0.004(2) -0.001(3) 0.024(3)
O4 0.121(7) 0.071(5) 0.093(6) 0.030(4) 0.032(5) 0.065(5)
O5 0.110(6) 0.047(4) 0.050(4) 0.012(3) 0.012(4) 0.027(4)
N1 0.045(4) 0.029(3) 0.047(4) -0.003(3) 0.006(3) 0.014(3)
N2 0.035(3) 0.026(3) 0.053(4) 0.001(3) 0.008(3) 0.012(2)
N3 0.061(5) 0.058(4) 0.056(4) -0.007(4) -0.002(4) 0.036(4)
N4 0.052(4) 0.071(5) 0.075(5) -0.025(4) -0.009(4) 0.038(4)
N5 0.049(4) 0.060(5) 0.107(7) -0.021(5) 0.024(5) 0.025(4)
N6 0.068(5) 0.039(4) 0.075(5) -0.010(4) 0.039(4) 0.012(4)
C1 0.059(5) 0.033(4) 0.061(5) 0.001(4) -0.002(4) 0.022(4)
C2 0.049(5) 0.042(4) 0.067(5) -0.001(4) -0.005(4) 0.027(4)
C3 0.038(4) 0.033(4) 0.062(5) -0.001(3) 0.009(4) 0.015(3)
C4 0.078(7) 0.072(7) 0.086(8) -0.003(6) -0.015(6) 0.048(6)
C5 0.104(10) 0.101(9) 0.106(10) -0.002(8) -0.031(9) 0.074(9)
C6 0.069(7) 0.097(9) 0.097(9) -0.020(7) -0.031(6) 0.061(7)
C7 0.056(7) 0.069(8) 0.169(15) -0.030(9) 0.045(8) 0.018(6)
C8 0.071(8) 0.053(7) 0.200(17) -0.020(9) 0.082(10) 0.009(6)
C9 0.094(9) 0.049(6) 0.127(11) -0.001(6) 0.067(8) 0.022(6)
C10 0.037(4) 0.033(4) 0.056(5) 0.000(4) 0.007(4) 0.010(3)
C11 0.052(5) 0.039(4) 0.049(5) 0.001(3) -0.003(4) 0.017(4)
C12 0.26(2) 0.064(7) 0.072(8) 0.004(6) -0.016(10) 0.092(11)
C13 0.130(11) 0.056(6) 0.053(6) 0.008(5) 0.011(6) 0.050(7)
O1 0.048(3) 0.043(3) 0.066(4) -0.011(3) 0.009(3) 0.023(3)
O6 0.065(4) 0.043(3) 0.071(4) 0.000(3) 0.002(3) 0.021(3)
C14 0.092(8) 0.058(6) 0.079(8) 0.005(5) 0.019(6) 0.014(6)
O3W 0.48(9) 0.24(5) 0.27(5) -0.02(4) 0.01(6) 0.28(6)
O1W 0.060(7) 0.70(7) 0.144(16) -0.28(3) -0.030(8) 0.097(17)
O2W 0.16(5) 0.03(2) 0.04(2) -0.012(15) -0.03(2) 0.07(3)

loop_
_atom_type_symbol
_atom_type_description
_atom_type_scat_dispersion_real
_atom_type_scat_dispersion_imag
_atom_type_scat_source
C C 0.0033 0.0016 'International Tables Vol C Tables 4.2.6.8 and 6.1.1.4'
H H 0.0000 0.0000 'International Tables Vol C Tables 4.2.6.8 and 6.1.1.4'
N N 0.0061 0.0033 'International Tables Vol C Tables 4.2.6.8 and 6.1.1.4'
O O 0.0106 0.0060 'International Tables Vol C Tables 4.2.6.8 and 6.1.1.4'
Cu Cu 0.3201 1.2651 'International Tables Vol C Tables 4.2.6.8 and 6.1.1.4'

loop_
_geom_angle_atom_site_label_1
_geom_angle_atom_site_label_2
_geom_angle_atom_site_label_3
_geom_angle
_geom_angle_site_symmetry_1
_geom_angle_site_symmetry_3
N1 Cu1 N6 174.2(4) . .
N1 Cu1 O1 88.1(3) . .
N6 Cu1 O1 87.3(3) . .
N1 Cu1 O2 90.5(3) . .
N6 Cu1 O2 93.6(3) . .
O1 Cu1 O2 171.4(2) . .
N2 Cu2 N3 174.7(3) . .
N2 Cu2 O3 90.2(2) . 11_456
N3 Cu2 O3 92.1(3) . 11_456
N2 Cu2 O1 89.1(3) . .
N3 Cu2 O1 88.2(3) . .
O3 Cu2 O1 174.6(2) 11_456 .
N2 Cu2 O6 91.8(2) . .
N3 Cu2 O6 92.9(3) . .
O3 Cu2 O6 92.3(2) 11_456 .
O1 Cu2 O6 93.0(2) . .
N5 Cu3 N4 169.8(3) . .
N5 Cu3 O1 89.9(3) . .
N4 Cu3 O1 89.9(3) . .
N5 Cu3 O4 92.7(4) . 18_655
N4 Cu3 O4 90.2(4) . 18_655
O1 Cu3 O4 165.0(3) . 18_655
C10 O2 Cu1 110.8(5) . .
C10 O3 Cu2 127.2(5) . 12_666
C13 O4 Cu3 103.8(7) . 17_455
C1 N1 N2 107.5(7) . .
C1 N1 Cu1 130.9(6) . .
N2 N1 Cu1 121.3(5) . .
C3 N2 N1 108.6(6) . .
C3 N2 Cu2 130.0(5) . .
N1 N2 Cu2 121.0(5) . .
C4 N3 N4 106.9(8) . .
C4 N3 Cu2 130.3(7) . .
N4 N3 Cu2 122.8(6) . .
C6 N4 N3 108.8(10) . .
C6 N4 Cu3 130.9(8) . .
N3 N4 Cu3 120.2(6) . .
N6 N5 C7 108.1(11) . .
N6 N5 Cu3 121.1(6) . .
C7 N5 Cu3 130.9(11) . .
N5 N6 C9 108.3(10) . .
N5 N6 Cu1 123.1(6) . .
C9 N6 Cu1 128.4(10) . .
N1 C1 C2 110.3(8) . .
C1 C2 C3 104.5(8) . .
N2 C3 C2 109.3(7) . .
N3 C4 C5 110.5(12) . .
C4 C5 C6 104.3(11) . .
N4 C6 C5 109.5(10) . .
N5 C7 C8 109.1(14) . .
C7 C8 C9 106.0(11) . .
N6 C9 C8 108.6(15) . .
O2 C10 O3 121.1(7) . .
O2 C10 C11 119.0(8) . .
O3 C10 C11 119.8(7) . .
C12 C11 C10 117.0(8) . .
C11 C12 C13 112.7(11) . .
O5 C13 O4 121.9(10) . .
O5 C13 C12 119.8(12) . .
O4 C13 C12 118.3(12) . .
Cu3 O1 Cu2 116.2(3) . .
Cu3 O1 Cu1 116.8(3) . .
Cu2 O1 Cu1 115.7(3) . .
C14 O6 Cu2 117.5(6) . .

loop_
_geom_bond_atom_site_label_1
_geom_bond_atom_site_label_2
_geom_bond_distance
_geom_bond_site_symmetry_2
Cu1 N1 1.936(7) .
Cu1 N6 1.968(9) .
Cu1 O1 1.999(6) .
Cu1 O2 2.002(6) .
Cu2 N2 1.935(6) .
Cu2 N3 1.939(8) .
Cu2 O3 1.978(6) 11_456
Cu2 O1 1.997(6) .
Cu2 O6 2.387(6) .
Cu3 N5 1.918(10) .
Cu3 N4 1.921(10) .
Cu3 O1 1.991(6) .
Cu3 O4 2.010(7) 18_655
O2 C10 1.262(10) .
O3 C10 1.268(10) .
O3 Cu2 1.978(5) 12_666
O4 C13 1.288(14) .
O4 Cu3 2.009(7) 17_455
O5 C13 1.229(14) .
N1 C1 1.344(11) .
N1 N2 1.362(9) .
N2 C3 1.349(10) .
N3 C4 1.347(14) .
N3 N4 1.369(11) .
N4 C6 1.317(14) .
N5 N6 1.330(14) .
N5 C7 1.349(14) .
N6 C9 1.353(14) .
C1 C2 1.387(13) .
C2 C3 1.389(12) .
C4 C5 1.365(16) .
C5 C6 1.403(19) .
C7 C8 1.36(2) .
C8 C9 1.36(2) .
C10 C11 1.510(11) .
C11 C12 1.458(16) .
C12 C13 1.486(15) .
O6 C14 1.412(12) .
